data_7207810
loop_
_publ_author_name
'Wang, Xiang'
'Peng, Jun'
'Liu, Ming-Guan'
'Wang, Dan-Dan'
'Meng, Cui-Li'
'Li, Yang'
'Shi, Zhen-Yu'

_publ_section_title
;
 Polyoxoanion-enveloped Ag/ptz inorganic--organic hybrid system: From a
 single to a double template
;
_journal_issue 9
_journal_name_full CrystEngComm
_journal_page_first 3220
_journal_paper_doi 10.1039/c2ce06577k
_journal_volume 14
_journal_year 2012
_chemical_formula_moiety 'C30 H20 Ag7 N25 O41 Si W12 '
_chemical_formula_sum 'C30 H20 Ag7 N25 O41 Si W12'
_chemical_formula_weight 4375.96
_chemical_name_systematic
;
?
;
_space_group_IT_number 2
_symmetry_cell_setting triclinic
_symmetry_space_group_name_Hall '-P 1'
_symmetry_space_group_name_H-M 'P -1'
_atom_sites_solution_hydrogens geom
_atom_sites_solution_primary direct
_atom_sites_solution_secondary difmap
_audit_creation_method SHELXL-97
_cell_angle_alpha 95.902(5)
_cell_angle_beta 104.964(5)
_cell_angle_gamma 103.970(5)
_cell_formula_units_Z 2
_cell_length_a 12.068(5)
_cell_length_b 13.909(5)
_cell_length_c 22.742(5)
_cell_measurement_reflns_used 6988
_cell_measurement_temperature 293(2)
_cell_measurement_theta_max 29.1513
_cell_measurement_theta_min 2.9619
_cell_volume 3523(2)
_computing_cell_refinement CrysAlis
_computing_data_collection 'CrysAlis (Oxford Diffraction,2006)'
_computing_data_reduction CrysAlis
_computing_molecular_graphics 'Bruker SHELXTL'
_computing_publication_material 'Bruker SHELXTL'
_computing_structure_refinement 'SHELXL-97 (Sheldrick, 1997)'
_computing_structure_solution 'SHELXS-97 (Sheldrick, 1990)'
_diffrn_ambient_temperature 293(2)
_diffrn_detector_area_resol_mean 10.2375
_diffrn_measured_fraction_theta_full 0.996
_diffrn_measured_fraction_theta_max 0.996
_diffrn_measurement_device_type 'Xcalibur, Ruby, Gemini ultra'
_diffrn_measurement_method '\w scan'
_diffrn_radiation_monochromator graphite
_diffrn_radiation_source 'fine-focus sealed tube'
_diffrn_radiation_type MoK\a
_diffrn_radiation_wavelength 0.71069
_diffrn_reflns_av_R_equivalents 0.0586
_diffrn_reflns_av_sigmaI/netI 0.1055
_diffrn_reflns_limit_h_max 14
_diffrn_reflns_limit_h_min -14
_diffrn_reflns_limit_k_max 14
_diffrn_reflns_limit_k_min -16
_diffrn_reflns_limit_l_max 26
_diffrn_reflns_limit_l_min -27
_diffrn_reflns_number 21559
_diffrn_reflns_theta_full 25.00
_diffrn_reflns_theta_max 25.00
_diffrn_reflns_theta_min 2.97
_exptl_absorpt_coefficient_mu 21.516
_exptl_absorpt_correction_T_max 0.002
_exptl_absorpt_correction_T_min 0.000
_exptl_absorpt_correction_type multi-scan
_exptl_absorpt_process_details 'SADABS, Sheldrick, 1996'
_exptl_crystal_colour yellow
_exptl_crystal_density_diffrn 4.125
_exptl_crystal_density_method 'not measured'
_exptl_crystal_description block
_exptl_crystal_F_000 3868.0
_exptl_crystal_size_max 0.41
_exptl_crystal_size_mid 0.36
_exptl_crystal_size_min 0.30
_refine_diff_density_max 4.453
_refine_diff_density_min -4.351
_refine_diff_density_rms 0.595
_refine_ls_extinction_method none
_refine_ls_goodness_of_fit_ref 1.082
_refine_ls_hydrogen_treatment constr
_refine_ls_matrix_type full
_refine_ls_number_parameters 1045
_refine_ls_number_reflns 12369
_refine_ls_number_restraints 264
_refine_ls_restrained_S_all 1.070
_refine_ls_R_factor_all 0.0879
_refine_ls_R_factor_gt 0.0657
_refine_ls_shift/su_max 0.001
_refine_ls_shift/su_mean 0.000
_refine_ls_structure_factor_coef Fsqd
_refine_ls_weighting_details 'calc w=1/[\s^2^(Fo^2^)+(0.0567P)^2^+0.0000P] where P=(Fo^2^+2Fc^2^)/3'
_refine_ls_weighting_scheme calc
_refine_ls_wR_factor_gt 0.1427
_refine_ls_wR_factor_ref 0.1572
_reflns_number_gt 9345
_reflns_number_total 12415
_reflns_threshold_expression >2sigma(I)
_cod_data_source_file c2ce06577k.txt
_cod_data_source_block wx_2
_cod_original_formula_sum 'C30 H20 Ag7 N25 O41 Si W12 '
_cod_database_code 7207810

loop_
_symmetry_equiv_pos_as_xyz
'x, y, z'
'-x, -y, -z'

loop_
_atom_site_label
_atom_site_type_symbol
_atom_site_fract_x
_atom_site_fract_y
_atom_site_fract_z
_atom_site_U_iso_or_equiv
_atom_site_adp_type
_atom_site_occupancy
_atom_site_symmetry_multiplicity
_atom_site_calc_flag
_atom_site_refinement_flags
W1 W 1.22065(8) 0.59780(6) 0.42672(3) 0.0206(2) Uani 1 1 d .
Si1 Si 1.2686(4) 0.6955(4) 0.29573(18) 0.0060(9) Uani 1 1 d U
O1 O 1.2380(11) 0.6638(10) 0.1465(5) 0.017(3) Uani 1 1 d .
Ag1 Ag 1.3113(2) -0.16775(17) -0.06647(8) 0.0530(6) Uani 1 1 d .
N1 N 1.4688(16) 0.3101(15) 0.4236(7) 0.033(4) Uani 1 1 d U
O1W O 1.270(3) 0.165(2) -0.1664(13) 0.110(9) Uani 1 1 d .
W2 W 1.33307(7) 0.80021(7) 0.17063(3) 0.0211(2) Uani 1 1 d .
O2 O 1.4321(12) 0.5808(11) 0.2318(5) 0.023(3) Uani 1 1 d U
Ag2 Ag 1.51264(14) -0.05722(13) 0.07947(7) 0.0286(4) Uani 1 1 d .
C2 C 0.756(3) -0.059(3) 0.4774(15) 0.074(9) Uani 1 1 d U
H2A H 0.7091 -0.0689 0.5043 0.088 Uiso 1 1 calc R
W3 W 1.11226(7) 0.55402(7) 0.14777(3) 0.0208(2) Uani 1 1 d .
O3 O 1.0602(11) 0.8347(10) 0.3617(5) 0.019(3) Uani 1 1 d U
Ag3 Ag 1.18264(17) 0.42428(13) 0.55969(7) 0.0336(4) Uani 1 1 d .
C3 C 1.7734(17) 0.2721(17) 0.3480(8) 0.025(5) Uani 1 1 d .
H3A H 1.8016 0.2191 0.3612 0.030 Uiso 1 1 calc R
W4 W 1.42185(8) 0.82224(7) 0.44809(3) 0.0238(2) Uani 1 1 d .
Ag4 Ag 1.14328(15) 0.01634(15) -0.14587(7) 0.0370(5) Uani 1 1 d .
O4 O 1.1642(12) 0.7534(11) 0.2939(5) 0.022(3) Uani 1 1 d U
N4 N 1.0241(15) 0.2101(15) 0.5020(7) 0.032(4) Uani 1 1 d .
C4 C 1.2152(18) 0.0803(16) 0.0101(8) 0.024(4) Uani 1 1 d U
Ag5 Ag 0.97015(15) 0.15706(16) 0.30007(7) 0.0417(5) Uani 1 1 d .
W5 W 1.19871(8) 0.91702(6) 0.34474(3) 0.0218(2) Uani 1 1 d .
O5 O 1.4992(13) 0.8846(11) 0.3910(5) 0.028(3) Uani 1 1 d .
N5 N 1.0958(16) 0.2836(15) 0.4310(7) 0.031(4) Uani 1 1 d U
Ag6 Ag 1.39742(14) 0.12121(15) 0.17298(7) 0.0366(5) Uani 1 1 d .
W6 W 1.31715(7) 0.46508(6) 0.23866(3) 0.0210(2) Uani 1 1 d .
O6 O 1.1805(12) 0.3955(11) 0.2559(6) 0.025(3) Uani 1 1 d .
N6 N 0.747(2) -0.130(2) 0.4347(13) 0.066(7) Uani 1 1 d .
C6 C 1.6831(16) 0.1736(15) 0.2431(7) 0.015(4) Uani 1 1 d U
W7 W 0.99587(7) 0.69431(7) 0.32688(3) 0.0219(2) Uani 1 1 d .
O7 O 1.4710(12) 0.7494(11) 0.1831(5) 0.023(3) Uani 1 1 d U
C7 C 0.895(2) -0.0273(18) 0.3959(9) 0.031(5) Uani 1 1 d U
H7A H 0.9411 -0.0175 0.3686 0.037 Uiso 1 1 calc R
W8 W 1.53837(7) 0.71078(7) 0.26007(4) 0.0223(2) Uani 1 1 d .
O8 O 1.0125(12) 0.4622(11) 0.1838(5) 0.025(3) Uani 1 1 d .
N8 N 0.966(2) 0.2487(16) 0.0118(8) 0.043(6) Uani 1 1 d .
C8 C 1.657(2) 0.338(2) 0.2748(9) 0.044(7) Uani 1 1 d .
H8A H 1.6040 0.3317 0.2358 0.053 Uiso 1 1 calc R
W9 W 1.05854(7) 0.45877(6) 0.27041(3) 0.0206(2) Uani 1 1 d .
O9 O 1.5765(13) 1.0426(12) 0.3341(7) 0.037(4) Uani 1 1 d .
N9 N 1.5255(17) -0.1950(15) 0.0272(10) 0.046(6) Uani 1 1 d .
C9 C 1.1309(18) 0.1395(16) 0.0155(8) 0.024(4) Uani 1 1 d U
W10 W 1.48588(7) 0.92614(6) 0.31359(4) 0.0231(2) Uani 1 1 d .
O10 O 1.5294(12) 0.7387(10) 0.4508(5) 0.023(3) Uani 1 1 d .
N10 N 1.459(2) -0.2326(16) -0.0317(9) 0.056(7) Uani 1 1 d .
C10 C 1.070(2) 0.273(2) 0.0526(10) 0.039(5) Uani 1 1 d U
H10A H 1.0876 0.3315 0.0812 0.047 Uiso 1 1 calc R
W11 W 1.48148(7) 0.60842(6) 0.39620(3) 0.0210(2) Uani 1 1 d .
O11 O 0.9554(15) 0.3541(12) 0.2730(6) 0.038(4) Uani 1 1 d .
N11 N 1.7275(15) 0.0594(14) 0.1898(6) 0.026(4) Uani 1 1 d .
W12 W 1.04551(7) 0.78578(7) 0.20237(3) 0.0205(2) Uani 1 1 d .
O12 O 1.3266(13) 0.8322(12) 0.0987(6) 0.033(3) Uani 1 1 d U
N12 N 1.6195(15) 0.0591(14) 0.1640(7) 0.028(4) Uani 1 1 d U
N13 N 1.7752(15) 0.1282(13) 0.2418(7) 0.024(4) Uani 1 1 d U
O13 O 1.0991(12) 0.9066(11) 0.2612(6) 0.029(3) Uani 1 1 d U
N14 N 1.1369(15) 0.0711(13) 0.1639(7) 0.025(4) Uani 1 1 d .
O14 O 1.3749(14) 0.3701(11) 0.2211(6) 0.031(4) Uani 1 1 d .
N15 N 1.3078(13) 0.0789(13) 0.0575(6) 0.021(4) Uani 1 1 d .
O15 O 1.1952(14) 1.0321(13) 0.3779(6) 0.038(4) Uani 1 1 d U
C15 C 1.496(2) 0.245(2) 0.3853(10) 0.043(6) Uani 1 1 d U
H15A H 1.5695 0.2313 0.3969 0.051 Uiso 1 1 calc R
N16 N 1.3565(16) 0.0107(13) 0.0376(6) 0.025(4) Uani 1 1 d .
C16 C 1.363(2) 0.3272(19) 0.4088(9) 0.038(6) Uani 1 1 d .
H16A H 1.3467 0.3737 0.4354 0.046 Uiso 1 1 calc R
O16 O 0.8678(13) 0.6671(11) 0.3483(6) 0.030(3) Uani 1 1 d .
N17 N 1.0518(15) 0.0815(14) 0.1884(7) 0.027(4) Uani 1 1 d .
O17 O 1.3694(12) 0.7604(11) 0.2699(5) 0.024(3) Uani 1 1 d .
C17 C 1.686(2) 0.427(2) 0.3156(10) 0.038(5) Uani 1 1 d U
H17A H 1.6547 0.4795 0.3035 0.046 Uiso 1 1 calc R
C18 C 1.4181(19) 0.2003(15) 0.3313(8) 0.023(5) Uani 1 1 d .
H18A H 1.4426 0.1627 0.3034 0.027 Uiso 1 1 calc R
O18 O 1.1668(14) 0.5433(12) 0.4792(6) 0.034(4) Uani 1 1 d .
N18 N 1.7614(16) 0.4388(15) 0.3742(7) 0.032(4) Uani 1 1 d U
N19 N 1.5893(13) 0.1312(13) 0.1950(6) 0.020(4) Uani 1 1 d .
C19 C 1.2745(16) 0.2769(14) 0.3538(7) 0.014(4) Uani 1 1 d U
H19A H 1.2004 0.2898 0.3438 0.016 Uiso 1 1 calc R
O19 O 1.0372(13) 0.5087(12) 0.0715(6) 0.030(3) Uani 1 1 d U
N20 N 1.2403(14) 0.1166(14) 0.2064(6) 0.024(4) Uani 1 1 d .
C20 C 1.156(2) 0.2251(19) 0.0592(10) 0.039(5) Uani 1 1 d U
H20A H 1.2273 0.2479 0.0910 0.047 Uiso 1 1 calc R
O20 O 1.6677(14) 0.6984(13) 0.2484(6) 0.039(4) Uani 1 1 d U
N21 N 1.0927(17) 0.2901(16) 0.4905(8) 0.035(4) Uani 1 1 d U
C21 C 0.9389(18) 0.1631(16) -0.0279(8) 0.023(4) Uani 1 1 d U
H21A H 0.8626 0.1405 -0.0557 0.028 Uiso 1 1 calc R
O21 O 1.5908(14) 0.5574(12) 0.4313(6) 0.037(4) Uani 1 1 d .
N22 N 1.3016(14) -0.0223(12) -0.0206(7) 0.021(4) Uani 1 1 d .
C22 C 1.7009(19) 0.2587(17) 0.2884(9) 0.027(4) Uani 1 1 d U
O22 O 1.3213(14) 0.7229(12) 0.4777(5) 0.033(4) Uani 1 1 d .
N23 N 1.0991(14) 0.1371(13) 0.2460(7) 0.024(4) Uani 1 1 d .
C23 C 1.8053(19) 0.3604(17) 0.3884(9) 0.027(4) Uani 1 1 d U
H23A H 1.8591 0.3671 0.4271 0.032 Uiso 1 1 calc R
O23 O 0.9396(12) 0.7311(12) 0.2476(5) 0.030(4) Uani 1 1 d .
N24 N 1.2072(16) 0.0175(14) -0.0384(7) 0.031(5) Uani 1 1 d .
C24 C 0.9018(18) 0.0470(16) 0.4428(8) 0.022(4) Uani 1 1 d U
O24 O 1.2088(11) 0.5842(10) 0.2534(5) 0.019(3) Uani 1 1 d U
N25 N 1.0219(14) 0.1926(13) 0.4045(7) 0.022(4) Uani 1 1 d .
C25 C 0.9842(18) 0.1511(15) 0.4479(9) 0.024(5) Uani 1 1 d .
O25 O 0.9531(13) 0.8200(11) 0.1450(6) 0.029(3) Uani 1 1 d .
C26 C 1.0163(17) 0.1067(16) -0.0299(7) 0.021(5) Uani 1 1 d .
H26A H 0.9955 0.0492 -0.0597 0.025 Uiso 1 1 calc R
O26 O 1.4976(14) 0.8998(13) 0.5139(6) 0.040(4) Uani 1 1 d U
C27 C 0.839(2) 0.0336(19) 0.4821(11) 0.041(6) Uani 1 1 d .
H27A H 0.8497 0.0864 0.5135 0.050 Uiso 1 1 calc R
O27 O 1.3262(10) 0.6829(10) 0.3670(5) 0.016(3) Uani 1 1 d .
C28 C 0.810(3) -0.122(2) 0.3933(13) 0.064(10) Uani 1 1 d .
H28A H 0.7985 -0.1775 0.3634 0.077 Uiso 1 1 calc R
O28 O 1.1891(12) 0.8236(11) 0.1822(5) 0.025(3) Uani 1 1 d U
C29 C 1.2997(13) 0.2068(12) 0.3140(6) 0.003(3) Uani 1 1 d U
O29 O 1.1042(12) 0.6624(11) 0.3946(5) 0.025(3) Uani 1 1 d U
C30 C 1.2165(16) 0.1581(15) 0.2562(8) 0.017(4) Uani 1 1 d U
O30 O 1.0356(12) 0.6517(11) 0.1676(5) 0.025(3) Uani 1 1 d .
O31 O 1.3946(14) 0.5081(11) 0.3270(6) 0.030(3) Uani 1 1 d .
O32 O 1.2899(12) 0.8748(11) 0.4132(6) 0.025(3) Uani 1 1 d .
O33 O 1.2215(11) 0.4704(11) 0.1582(5) 0.025(3) Uani 1 1 d .
O34 O 1.4282(11) 0.9225(10) 0.2246(5) 0.020(3) Uani 1 1 d U
O35 O 1.5529(12) 0.6792(11) 0.3417(5) 0.025(3) Uani 1 1 d U
O36 O 1.5902(13) 0.8495(12) 0.2962(6) 0.031(3) Uani 1 1 d U
O37 O 1.3355(11) 0.9480(11) 0.3171(5) 0.026(3) Uani 1 1 d .
O38 O 0.9893(14) 0.5641(11) 0.2846(6) 0.033(4) Uani 1 1 d .
O39 O 1.3689(12) 0.5603(11) 0.4392(5) 0.023(3) Uani 1 1 d .
O40 O 1.1499(12) 0.5001(11) 0.3547(5) 0.022(3) Uani 1 1 d U
N2 N 1.6022(17) -0.2502(15) 0.0455(9) 0.042(5) Uani 1 1 d .
N3 N 1.4882(19) -0.3120(15) -0.0507(11) 0.052(6) Uani 1 1 d .
C12 C 1.571(2) -0.323(2) -0.0036(13) 0.055(8) Uani 1 1 d .
C5 C 1.628(2) -0.402(2) -0.0057(11) 0.044(6) Uani 1 1 d .
C11 C 1.597(2) -0.4803(19) -0.0529(10) 0.037(5) Uani 1 1 d U
H11A H 1.5386 -0.4797 -0.0884 0.045 Uiso 1 1 calc R
C14 C 1.719(2) -0.403(2) 0.0454(10) 0.043(6) Uani 1 1 d U
H14A H 1.7442 -0.3534 0.0806 0.052 Uiso 1 1 calc R
C13 C 1.645(2) -0.5599(18) -0.0530(9) 0.032(5) Uani 1 1 d U
H13A H 1.6155 -0.6134 -0.0861 0.038 Uiso 1 1 calc R
C1 C 1.770(3) -0.482(3) 0.0407(14) 0.070(8) Uani 1 1 d U
H1A H 1.8367 -0.4777 0.0735 0.084 Uiso 1 1 calc R
N7 N 1.740(2) -0.5589(18) -0.0023(10) 0.056(7) Uani 1 1 d .
Ag7 Ag 1.84607(18) -0.66096(15) 0.00332(8) 0.0432(5) Uani 1 1 d .

loop_
_atom_site_aniso_label
_atom_site_aniso_U_11
_atom_site_aniso_U_22
_atom_site_aniso_U_33
_atom_site_aniso_U_23
_atom_site_aniso_U_13
_atom_site_aniso_U_12
W1 0.0341(5) 0.0126(5) 0.0148(4) 0.0043(3) 0.0070(3) 0.0053(4)
Si1 0.0063(12) 0.0039(13) 0.0069(12) 0.0010(9) 0.0004(9) 0.0015(9)
O1 0.027(7) 0.020(8) 0.014(6) 0.011(5) 0.010(5) 0.017(7)
Ag1 0.0711(15) 0.0480(15) 0.0483(10) 0.0010(10) 0.0126(10) 0.0404(13)
N1 0.033(4) 0.033(4) 0.033(4) 0.0059(12) 0.0094(16) 0.0089(15)
O1W 0.10(2) 0.11(3) 0.14(2) 0.033(19) 0.049(18) 0.05(2)
W2 0.0227(4) 0.0230(5) 0.0224(4) 0.0130(3) 0.0100(3) 0.0077(4)
O2 0.023(3) 0.023(3) 0.023(3) 0.0043(11) 0.0064(13) 0.0065(13)
Ag2 0.0271(9) 0.0200(10) 0.0340(8) -0.0068(7) 0.0054(7) 0.0063(8)
C2 0.074(9) 0.074(9) 0.073(9) 0.0131(18) 0.021(3) 0.020(3)
W3 0.0242(4) 0.0188(5) 0.0158(4) 0.0005(3) 0.0043(3) 0.0024(4)
O3 0.019(3) 0.020(3) 0.020(3) 0.0034(11) 0.0066(13) 0.0053(13)
Ag3 0.0547(11) 0.0142(10) 0.0241(8) -0.0040(7) 0.0082(7) 0.0022(9)
C3 0.017(10) 0.036(15) 0.023(9) 0.004(9) -0.003(8) 0.021(11)
W4 0.0352(5) 0.0107(5) 0.0184(4) -0.0010(3) 0.0002(3) 0.0028(4)
Ag4 0.0281(9) 0.0505(14) 0.0278(8) -0.0059(8) 0.0037(7) 0.0124(9)
O4 0.023(3) 0.022(3) 0.022(3) 0.0044(11) 0.0063(13) 0.0061(13)
N4 0.024(10) 0.027(12) 0.033(9) -0.013(8) 0.008(8) -0.009(9)
C4 0.025(4) 0.024(4) 0.024(4) 0.0041(13) 0.0069(16) 0.0069(16)
Ag5 0.0295(10) 0.0627(15) 0.0244(8) -0.0139(8) 0.0066(7) 0.0075(10)
W5 0.0311(5) 0.0100(5) 0.0273(4) 0.0049(3) 0.0112(4) 0.0077(4)
O5 0.031(8) 0.029(10) 0.023(7) 0.021(6) 0.000(6) 0.009(8)
N5 0.031(4) 0.031(4) 0.031(4) 0.0054(12) 0.0089(15) 0.0084(15)
Ag6 0.0222(9) 0.0461(13) 0.0401(9) -0.0090(8) 0.0130(7) 0.0096(9)
W6 0.0281(5) 0.0127(5) 0.0218(4) 0.0013(3) 0.0071(3) 0.0061(4)
O6 0.020(7) 0.027(9) 0.032(7) 0.002(6) 0.009(6) 0.016(7)
N6 0.052(16) 0.045(18) 0.10(2) 0.048(16) 0.018(15) 0.009(14)
C6 0.015(4) 0.015(4) 0.014(4) 0.0023(12) 0.0047(15) 0.0037(14)
W7 0.0235(4) 0.0198(5) 0.0257(4) 0.0061(4) 0.0128(3) 0.0056(4)
O7 0.023(3) 0.024(3) 0.023(3) 0.0043(11) 0.0074(13) 0.0064(13)
C7 0.031(5) 0.031(5) 0.031(5) 0.0053(13) 0.0088(17) 0.0087(17)
W8 0.0181(4) 0.0201(5) 0.0301(4) 0.0084(4) 0.0075(3) 0.0054(4)
O8 0.020(7) 0.031(10) 0.015(6) 0.004(6) 0.000(5) -0.004(7)
N8 0.070(15) 0.033(14) 0.035(10) -0.003(9) 0.014(10) 0.032(13)
C8 0.042(15) 0.06(2) 0.017(10) -0.018(11) -0.005(10) 0.012(14)
W9 0.0247(4) 0.0098(5) 0.0231(4) -0.0003(3) 0.0084(3) -0.0034(4)
O9 0.029(9) 0.027(10) 0.062(10) 0.018(8) 0.029(8) 0.001(8)
N9 0.028(11) 0.014(12) 0.097(16) -0.012(11) 0.030(11) 0.003(10)
C9 0.024(4) 0.024(4) 0.025(4) 0.0040(13) 0.0070(16) 0.0073(16)
W10 0.0227(4) 0.0113(5) 0.0329(4) 0.0076(4) 0.0074(3) -0.0006(4)
O10 0.024(8) 0.013(8) 0.025(7) -0.005(6) 0.000(6) 0.001(7)
N10 0.080(17) 0.022(14) 0.049(12) -0.015(10) -0.011(12) 0.025(13)
C10 0.039(5) 0.039(5) 0.039(5) 0.0067(14) 0.0115(19) 0.0111(18)
W11 0.0264(5) 0.0129(5) 0.0202(4) 0.0034(3) 0.0004(3) 0.0056(4)
O11 0.053(11) 0.024(10) 0.037(8) 0.008(7) 0.007(8) 0.015(9)
N11 0.024(9) 0.033(12) 0.017(8) -0.007(7) -0.003(7) 0.015(9)
W12 0.0206(4) 0.0215(5) 0.0210(4) 0.0087(3) 0.0056(3) 0.0075(4)
O12 0.033(3) 0.033(3) 0.032(3) 0.0067(12) 0.0093(14) 0.0087(14)
N12 0.028(4) 0.028(4) 0.028(4) 0.0047(12) 0.0083(15) 0.0078(15)
N13 0.024(4) 0.024(4) 0.024(4) 0.0038(12) 0.0075(14) 0.0069(14)
O13 0.029(3) 0.029(3) 0.028(3) 0.0057(11) 0.0079(14) 0.0079(13)
N14 0.032(10) 0.020(11) 0.028(9) 0.004(8) 0.017(8) 0.009(9)
O14 0.056(10) 0.006(8) 0.033(7) 0.000(6) 0.019(7) 0.008(8)
N15 0.017(8) 0.024(11) 0.021(8) -0.006(7) 0.012(7) 0.003(8)
O15 0.039(4) 0.038(4) 0.039(4) 0.0066(12) 0.0110(15) 0.0110(14)
C15 0.043(6) 0.043(6) 0.042(6) 0.0078(14) 0.0124(19) 0.0117(19)
N16 0.040(11) 0.010(10) 0.013(8) -0.005(7) 0.001(7) -0.003(9)
C16 0.052(16) 0.035(16) 0.025(11) -0.005(10) 0.013(10) 0.009(13)
O16 0.026(8) 0.019(9) 0.045(8) 0.016(7) 0.015(7) -0.001(7)
N17 0.026(10) 0.027(12) 0.022(8) -0.015(8) 0.005(7) 0.007(9)
O17 0.027(8) 0.034(10) 0.027(7) 0.011(6) 0.016(6) 0.025(8)
C17 0.038(5) 0.038(5) 0.038(5) 0.0069(14) 0.0113(19) 0.0105(18)
C18 0.034(12) 0.007(11) 0.013(8) -0.003(8) -0.005(8) -0.007(10)
O18 0.043(10) 0.031(10) 0.034(8) 0.006(7) 0.017(7) 0.016(9)
N18 0.033(4) 0.032(4) 0.032(4) 0.0054(12) 0.0093(16) 0.0086(15)
N19 0.012(8) 0.020(11) 0.026(8) -0.004(7) 0.001(7) 0.011(8)
C19 0.014(4) 0.014(4) 0.014(4) 0.0024(12) 0.0044(14) 0.0038(14)
O19 0.030(3) 0.030(3) 0.030(3) 0.0050(11) 0.0087(14) 0.0082(14)
N20 0.019(9) 0.034(12) 0.012(7) 0.005(7) -0.002(7) 0.004(9)
C20 0.039(5) 0.039(5) 0.039(5) 0.0069(14) 0.0116(19) 0.0106(18)
O20 0.039(4) 0.039(4) 0.039(4) 0.0071(12) 0.0114(15) 0.0109(14)
N21 0.035(4) 0.035(4) 0.035(4) 0.0062(13) 0.0099(16) 0.0097(16)
C21 0.023(4) 0.024(4) 0.023(4) 0.0041(13) 0.0072(16) 0.0066(16)
O21 0.040(10) 0.022(10) 0.044(8) 0.018(7) -0.002(7) 0.010(8)
N22 0.018(9) 0.008(10) 0.035(9) 0.013(7) 0.004(7) 0.002(8)
C22 0.027(5) 0.027(5) 0.027(5) 0.0044(13) 0.0078(17) 0.0078(16)
O22 0.044(10) 0.038(11) 0.018(6) 0.014(7) 0.004(6) 0.014(9)
N23 0.020(9) 0.022(11) 0.024(8) 0.004(7) 0.009(7) -0.009(8)
C23 0.027(5) 0.027(5) 0.026(5) 0.0047(13) 0.0076(17) 0.0071(16)
O23 0.023(8) 0.053(12) 0.020(7) 0.013(7) 0.005(6) 0.018(8)
N24 0.041(11) 0.023(12) 0.030(9) -0.010(8) 0.008(8) 0.020(10)
C24 0.022(4) 0.022(4) 0.022(4) 0.0038(12) 0.0067(16) 0.0062(15)
O24 0.020(3) 0.019(3) 0.020(3) 0.0031(11) 0.0057(13) 0.0059(13)
N25 0.018(9) 0.023(11) 0.032(9) 0.011(8) 0.011(7) 0.012(8)
C25 0.026(11) 0.007(12) 0.036(11) -0.008(9) 0.010(9) 0.001(9)
O25 0.033(9) 0.021(9) 0.025(7) 0.007(6) 0.002(6) -0.003(7)
C26 0.020(10) 0.030(13) 0.011(8) 0.001(8) 0.003(7) 0.006(10)
O26 0.040(4) 0.039(4) 0.039(4) 0.0072(12) 0.0109(15) 0.0108(14)
C27 0.053(16) 0.022(15) 0.059(15) -0.003(11) 0.029(13) 0.020(13)
O27 0.008(6) 0.016(8) 0.022(6) 0.002(5) 0.008(5) -0.002(6)
C28 0.07(2) 0.04(2) 0.061(17) -0.019(15) -0.022(16) 0.037(19)
O28 0.025(3) 0.025(3) 0.025(3) 0.0048(11) 0.0071(13) 0.0075(13)
C29 0.003(3) 0.003(3) 0.004(3) 0.0004(11) 0.0009(13) 0.0014(13)
O29 0.026(3) 0.025(3) 0.025(3) 0.0043(11) 0.0073(13) 0.0072(13)
C30 0.017(4) 0.017(4) 0.017(4) 0.0029(12) 0.0053(15) 0.0044(15)
O30 0.028(8) 0.018(9) 0.025(7) 0.000(6) 0.007(6) 0.003(7)
O31 0.041(9) 0.013(9) 0.035(7) 0.014(6) 0.003(7) 0.012(8)
O32 0.019(7) 0.025(9) 0.029(7) 0.009(6) 0.003(6) 0.006(7)
O33 0.014(7) 0.041(10) 0.022(6) 0.004(6) 0.002(5) 0.014(7)
O34 0.020(3) 0.020(3) 0.020(3) 0.0041(11) 0.0060(13) 0.0054(13)
O35 0.025(3) 0.025(3) 0.026(3) 0.0045(11) 0.0070(13) 0.0074(13)
O36 0.030(3) 0.030(3) 0.031(3) 0.0054(11) 0.0087(14) 0.0085(14)
O37 0.013(7) 0.035(10) 0.023(7) 0.000(6) -0.002(5) 0.007(7)
O38 0.043(9) 0.021(9) 0.030(7) -0.001(6) 0.003(7) 0.011(8)
O39 0.024(8) 0.028(9) 0.023(6) 0.020(6) 0.003(6) 0.016(7)
O40 0.022(3) 0.022(3) 0.022(3) 0.0040(11) 0.0067(13) 0.0062(13)
N2 0.031(11) 0.027(13) 0.079(14) 0.003(11) 0.023(10) 0.023(11)
N3 0.039(13) 0.008(12) 0.105(17) 0.002(11) 0.023(13) 0.004(10)
C12 0.031(15) 0.05(2) 0.084(19) -0.009(16) 0.009(14) 0.023(15)
C5 0.019(12) 0.035(17) 0.064(15) 0.005(13) 0.003(11) -0.005(12)
C11 0.037(5) 0.037(5) 0.038(5) 0.0064(14) 0.0110(18) 0.0109(18)
C14 0.043(6) 0.043(6) 0.044(6) 0.0072(14) 0.013(2) 0.0127(19)
C13 0.032(5) 0.032(5) 0.032(5) 0.0055(13) 0.0094(17) 0.0092(17)
C1 0.070(8) 0.070(8) 0.070(8) 0.0123(18) 0.020(3) 0.020(3)
N7 0.069(16) 0.055(17) 0.066(13) -0.004(12) 0.037(12) 0.044(15)
Ag7 0.0484(12) 0.0359(12) 0.0558(11) 0.0050(9) 0.0151(9) 0.0325(11)

loop_
_atom_type_symbol
_atom_type_description
_atom_type_scat_dispersion_real
_atom_type_scat_dispersion_imag
_atom_type_scat_source
C C 0.0033 0.0016 'International Tables Vol C Tables 4.2.6.8 and 6.1.1.4'
H H 0.0000 0.0000 'International Tables Vol C Tables 4.2.6.8 and 6.1.1.4'
N N 0.0061 0.0033 'International Tables Vol C Tables 4.2.6.8 and 6.1.1.4'
O O 0.0106 0.0060 'International Tables Vol C Tables 4.2.6.8 and 6.1.1.4'
Si Si 0.0817 0.0704 'International Tables Vol C Tables 4.2.6.8 and 6.1.1.4'
Ag Ag -0.8971 1.1015 'International Tables Vol C Tables 4.2.6.8 and 6.1.1.4'
W W -0.8490 6.8722 'International Tables Vol C Tables 4.2.6.8 and 6.1.1.4'

loop_
_geom_angle_atom_site_label_1
_geom_angle_atom_site_label_2
_geom_angle_atom_site_label_3
_geom_angle
_geom_angle_site_symmetry_1
_geom_angle_site_symmetry_3
O18 W1 O40 103.2(7) . .
O18 W1 O29 101.3(6) . .
O40 W1 O29 86.8(5) . .
O18 W1 O22 99.6(7) . .
O40 W1 O22 157.2(6) . .
O29 W1 O22 89.9(6) . .
O18 W1 O39 100.7(6) . .
O40 W1 O39 90.5(5) . .
O29 W1 O39 157.9(6) . .
O22 W1 O39 84.1(6) . .
O18 W1 O27 170.2(6) . .
O40 W1 O27 84.2(5) . .
O29 W1 O27 85.4(5) . .
O22 W1 O27 73.1(5) . .
O39 W1 O27 72.5(5) . .
O17 Si1 O24 110.3(7) . .
O17 Si1 O27 110.7(7) . .
O24 Si1 O27 108.5(7) . .
O17 Si1 O4 109.2(7) . .
O24 Si1 O4 109.1(7) . .
O27 Si1 O4 109.0(6) . .
W3 O1 W2 153.8(6) . .
N10 Ag1 N22 122.7(6) . .
N10 Ag1 Ag7 85.5(7) . 2_845
N22 Ag1 Ag7 103.4(4) . 2_845
C16 N1 C15 120.6(19) . .
O12 W2 O34 102.2(7) . .
O12 W2 O1 99.8(6) . .
O34 W2 O1 158.0(5) . .
O12 W2 O28 101.2(6) . .
O34 W2 O28 91.7(5) . .
O1 W2 O28 83.3(6) . .
O12 W2 O7 99.0(6) . .
O34 W2 O7 90.0(5) . .
O1 W2 O7 87.2(5) . .
O28 W2 O7 158.8(6) . .
O12 W2 O17 172.3(6) . .
O34 W2 O17 74.7(5) . .
O1 W2 O17 83.6(5) . .
O28 W2 O17 86.0(5) . .
O7 W2 O17 74.1(4) . .
W8 O2 W6 154.3(7) . .
N9 Ag2 N12 139.1(7) . .
N9 Ag2 N16 118.8(7) . .
N12 Ag2 N16 101.7(5) . .
N9 Ag2 O12 87.1(6) . 1_545
N12 Ag2 O12 110.2(5) . 1_545
N16 Ag2 O12 74.1(5) . 1_545
N6 C2 C27 117(3) . .
N6 C2 H2A 121.7 . .
C27 C2 H2A 121.7 . .
O19 W3 O1 104.0(6) . .
O19 W3 O30 102.1(6) . .
O1 W3 O30 86.0(5) . .
O19 W3 O8 98.9(6) . .
O1 W3 O8 157.0(5) . .
O30 W3 O8 87.8(6) . .
O19 W3 O33 98.2(5) . .
O1 W3 O33 89.5(6) . .
O30 W3 O33 159.6(5) . .
O8 W3 O33 88.7(6) . .
O19 W3 O24 169.3(6) . .
O1 W3 O24 84.1(5) . .
O30 W3 O24 85.2(5) . .
O8 W3 O24 73.3(5) . .
O33 W3 O24 74.6(4) . .
W7 O3 W5 121.6(5) . .
N18 Ag3 N21 169.1(7) 2_866 .
N18 Ag3 O18 84.0(6) 2_866 .
N21 Ag3 O18 93.3(6) . .
C22 C3 C23 122.3(19) . .
C22 C3 H3A 118.8 . .
C23 C3 H3A 118.8 . .
O26 W4 O22 99.5(7) . .
O26 W4 O32 105.0(6) . .
O22 W4 O32 91.0(6) . .
O26 W4 O10 97.2(6) . .
O22 W4 O10 89.3(6) . .
O32 W4 O10 157.5(5) . .
O26 W4 O5 101.4(7) . .
O22 W4 O5 158.7(6) . .
O32 W4 O5 87.4(5) . .
O10 W4 O5 84.3(6) . .
O26 W4 O27 166.7(6) . .
O22 W4 O27 72.2(5) . .
O32 W4 O27 85.9(5) . .
O10 W4 O27 72.8(5) . .
O5 W4 O27 86.5(5) . .
N17 Ag4 N24 110.6(7) 2_755 .
N17 Ag4 O1W 136.2(8) 2_755 .
N24 Ag4 O1W 107.4(8) . .
N17 Ag4 N11 108.9(5) 2_755 2_855
N24 Ag4 N11 106.0(5) . 2_855
O1W Ag4 N11 80.1(7) . 2_855
Si1 O4 W5 124.3(7) . .
Si1 O4 W7 124.2(8) . .
W5 O4 W7 92.1(4) . .
Si1 O4 W12 123.7(6) . .
W5 O4 W12 91.6(4) . .
W7 O4 W12 91.2(4) . .
N21 N4 C25 101.6(17) . .
N24 C4 N15 110.1(15) . .
N24 C4 C9 126.3(17) . .
N15 C4 C9 123.4(16) . .
N25 Ag5 N23 123.8(5) . .
N25 Ag5 N13 120.7(5) . 1_455
N23 Ag5 N13 115.3(5) . 1_455
O15 W5 O37 103.4(7) . .
O15 W5 O32 101.5(6) . .
O37 W5 O32 88.2(6) . .
O15 W5 O3 98.4(7) . .
O37 W5 O3 158.2(5) . .
O32 W5 O3 85.8(6) . .
O15 W5 O13 100.7(6) . .
O37 W5 O13 89.7(5) . .
O32 W5 O13 157.6(6) . .
O3 W5 O13 87.9(6) . .
O15 W5 O4 169.2(6) . .
O37 W5 O4 85.6(5) . .
O32 W5 O4 84.7(5) . .
O3 W5 O4 73.0(5) . .
O13 W5 O4 72.9(5) . .
W10 O5 W4 149.0(8) . .
N25 N5 N21 102.8(18) . .
N20 Ag6 N19 148.2(5) . .
N20 Ag6 N15 102.9(5) . .
N19 Ag6 N15 108.5(5) . .
O14 W6 O6 101.4(7) . .
O14 W6 O2 102.7(6) . .
O6 W6 O2 155.9(5) . .
O14 W6 O33 100.4(6) . .
O6 W6 O33 89.6(6) . .
O2 W6 O33 87.8(6) . .
O14 W6 O31 102.5(6) . .
O6 W6 O31 89.1(6) . .
O2 W6 O31 84.1(6) . .
O33 W6 O31 156.9(5) . .
O14 W6 O24 171.7(6) . .
O6 W6 O24 73.3(5) . .
O2 W6 O24 83.1(5) . .
O33 W6 O24 73.5(4) . .
O31 W6 O24 84.0(5) . .
W6 O6 W9 123.2(8) . .
C2 N6 C28 126(3) . .
N19 C6 N13 110.0(14) . .
N19 C6 C22 128.3(15) . .
N13 C6 C22 121.5(16) . .
O16 W7 O29 100.9(6) . .
O16 W7 O23 100.9(6) . .
O29 W7 O23 158.0(5) . .
O16 W7 O3 100.6(6) . .
O29 W7 O3 90.3(6) . .
O23 W7 O3 88.6(6) . .
O16 W7 O38 101.5(7) . .
O29 W7 O38 84.1(6) . .
O23 W7 O38 88.8(6) . .
O3 W7 O38 157.8(6) . .
O16 W7 O4 171.5(6) . .
O29 W7 O4 85.2(5) . .
O23 W7 O4 73.4(5) . .
O3 W7 O4 73.2(5) . .
O38 W7 O4 84.9(6) . .
W8 O7 W2 121.1(6) . .
C24 C7 C28 113(2) . .
C24 C7 H7A 123.4 . .
C28 C7 H7A 123.4 . .
O20 W8 O2 104.2(7) . .
O20 W8 O36 98.9(7) . .
O2 W8 O36 156.9(5) . .
O20 W8 O7 98.8(6) . .
O2 W8 O7 89.9(6) . .
O36 W8 O7 87.7(6) . .
O20 W8 O35 102.2(6) . .
O2 W8 O35 85.6(6) . .
O36 W8 O35 88.4(6) . .
O7 W8 O35 159.0(5) . .
O20 W8 O17 168.1(7) . .
O2 W8 O17 85.2(5) . .
O36 W8 O17 72.1(5) . .
O7 W8 O17 73.6(4) . .
O35 W8 O17 85.5(5) . .
W9 O8 W3 121.3(7) . .
C10 N8 C21 116.0(18) . .
C10 N8 Ag7 123.9(16) . 1_465
C21 N8 Ag7 120.0(15) . 1_465
C22 C8 C17 124(2) . .
C22 C8 H8A 118.1 . .
C17 C8 H8A 118.1 . .
O11 W9 O38 103.9(7) . .
O11 W9 O40 101.7(6) . .
O38 W9 O40 85.5(5) . .
O11 W9 O8 100.6(6) . .
O38 W9 O8 89.7(6) . .
O40 W9 O8 157.6(6) . .
O11 W9 O6 98.5(6) . .
O38 W9 O6 157.5(7) . .
O40 W9 O6 88.9(5) . .
O8 W9 O6 87.3(5) . .
O11 W9 O24 169.5(5) . .
O38 W9 O24 85.0(6) . .
O40 W9 O24 84.4(5) . .
O8 W9 O24 73.4(5) . .
O6 W9 O24 72.8(5) . .
N2 N9 N10 109.7(16) . .
N2 N9 Ag2 127.8(16) . .
N10 N9 Ag2 122.3(14) . .
C20 C9 C26 118.5(17) . .
C20 C9 C4 125.3(19) . .
C26 C9 C4 116.2(17) . .
O9 W10 O5 101.6(7) . .
O9 W10 O36 102.1(7) . .
O5 W10 O36 90.7(6) . .
O9 W10 O37 101.8(6) . .
O5 W10 O37 87.2(6) . .
O36 W10 O37 155.9(7) . .
O9 W10 O34 99.0(7) . .
O5 W10 O34 159.3(6) . .
O36 W10 O34 87.3(5) . .
O37 W10 O34 86.3(5) . .
O9 W10 O17 170.4(5) . .
O5 W10 O17 86.3(6) . .
O36 W10 O17 72.0(5) . .
O37 W10 O17 84.0(5) . .
O34 W10 O17 73.5(5) . .
W4 O10 W11 121.4(7) . .
N3 N10 N9 108.3(19) . .
N3 N10 Ag1 134.9(17) . .
N9 N10 Ag1 115.7(13) . .
N8 C10 C20 129(2) . .
N8 C10 H10A 115.7 . .
C20 C10 H10A 115.7 . .
O21 W11 O31 101.4(6) . .
O21 W11 O39 98.5(6) . .
O31 W11 O39 91.0(6) . .
O21 W11 O35 101.4(7) . .
O31 W11 O35 86.6(6) . .
O39 W11 O35 159.9(5) . .
O21 W11 O10 100.5(6) . .
O31 W11 O10 157.9(5) . .
O39 W11 O10 88.5(6) . .
O35 W11 O10 86.3(6) . .
O21 W11 O27 168.9(5) . .
O31 W11 O27 85.7(5) . .
O39 W11 O27 72.6(4) . .
O35 W11 O27 87.3(5) . .
O10 W11 O27 73.0(5) . .
N12 N11 N13 110.5(13) . .
N12 N11 Ag4 128.3(11) . 2_855
N13 N11 Ag4 119.6(11) . 2_855
O25 W12 O28 101.0(6) . .
O25 W12 O13 99.5(6) . .
O28 W12 O13 88.5(6) . .
O25 W12 O23 101.2(6) . .
O28 W12 O23 157.8(5) . .
O13 W12 O23 88.3(6) . .
O25 W12 O30 102.4(6) . .
O28 W12 O30 85.8(6) . .
O13 W12 O30 158.0(5) . .
O23 W12 O30 89.0(6) . .
O25 W12 O4 170.6(5) . .
O28 W12 O4 84.8(5) . .
O13 W12 O4 73.0(5) . .
O23 W12 O4 73.3(5) . .
O30 W12 O4 85.2(5) . .
W2 O12 Ag2 120.2(7) . 1_565
N11 N12 N19 111.0(15) . .
N11 N12 Ag2 118.3(11) . .
N19 N12 Ag2 130.7(12) . .
N11 N13 C6 103.0(14) . .
N11 N13 Ag5 121.6(10) . 1_655
C6 N13 Ag5 135.2(12) . 1_655
W12 O13 W5 122.4(7) . .
N17 N14 N20 106.9(13) . .
N16 N15 C4 106.9(14) . .
N16 N15 Ag6 106.2(10) . .
C4 N15 Ag6 144.6(11) . .
C18 C15 N1 120(2) . .
C18 C15 H15A 119.9 . .
N1 C15 H15A 119.9 . .
N22 N16 N15 107.9(15) . .
N22 N16 Ag2 115.4(11) . .
N15 N16 Ag2 136.7(11) . .
N1 C16 C19 121.5(18) . .
N1 C16 H16A 119.3 . .
C19 C16 H16A 119.3 . .
N14 N17 N23 110.7(16) . .
N14 N17 Ag4 121.7(11) . 2_755
N23 N17 Ag4 126.0(12) . 2_755
Si1 O17 W2 124.2(7) . .
Si1 O17 W10 125.0(6) . .
W2 O17 W10 91.2(5) . .
Si1 O17 W8 123.7(7) . .
W2 O17 W8 91.1(4) . .
W10 O17 W8 91.7(5) . .
N18 C17 C8 120(2) . .
N18 C17 H17A 120.1 . .
C8 C17 H17A 120.1 . .
C15 C18 C29 123.0(18) . .
C15 C18 H18A 118.5 . .
C29 C18 H18A 118.5 . .
W1 O18 Ag3 148.6(7) . .
C23 N18 C17 116.9(19) . .
C23 N18 Ag3 120.1(13) . 2_866
C17 N18 Ag3 123.0(15) . 2_866
C6 N19 N12 105.4(14) . .
C6 N19 Ag6 134.5(11) . .
N12 N19 Ag6 116.9(12) . .
C29 C19 C16 118.9(16) . .
C29 C19 H19A 120.6 . .
C16 C19 H19A 120.6 . .
N14 N20 C30 107.8(15) . .
N14 N20 Ag6 113.7(10) . .
C30 N20 Ag6 137.8(14) . .
C10 C20 C9 116(2) . .
C10 C20 H20A 122.1 . .
C9 C20 H20A 122.1 . .
N4 N21 N5 114.5(18) . .
N4 N21 Ag3 122.0(13) . .
N5 N21 Ag3 123.3(16) . .
N8 C21 C26 123.6(19) . .
N8 C21 H21A 118.2 . .
C26 C21 H21A 118.2 . .
N16 N22 N24 109.6(14) . .
N16 N22 Ag1 120.3(11) . .
N24 N22 Ag1 124.5(12) . .
C3 C22 C8 114.5(19) . .
C3 C22 C6 122.6(18) . .
C8 C22 C6 122.6(17) . .
W4 O22 W1 122.8(6) . .
C30 N23 N17 104.9(14) . .
C30 N23 Ag5 137.7(12) . .
N17 N23 Ag5 117.1(12) . .
N18 C23 C3 122.5(18) . .
N18 C23 H23A 118.8 . .
C3 C23 H23A 118.8 . .
W12 O23 W7 122.1(7) . .
C4 N24 N22 105.1(15) . .
C4 N24 Ag4 133.5(13) . .
N22 N24 Ag4 113.6(10) . .
C27 C24 C7 124(2) . .
C27 C24 C25 118.3(18) . .
C7 C24 C25 117.7(17) . .
Si1 O24 W3 124.3(7) . .
Si1 O24 W9 124.7(6) . .
W3 O24 W9 91.9(5) . .
Si1 O24 W6 124.3(7) . .
W3 O24 W6 90.7(4) . .
W9 O24 W6 90.7(5) . .
C25 N25 N5 107.5(16) . .
C25 N25 Ag5 135.5(15) . .
N5 N25 Ag5 116.2(12) . .
N4 C25 N25 114(2) . .
N4 C25 C24 117.6(18) . .
N25 C25 C24 128.9(17) . .
C21 C26 C9 117.4(18) . .
C21 C26 H26A 121.3 . .
C9 C26 H26A 121.3 . .
C24 C27 C2 121(2) . .
C24 C27 H27A 119.4 . .
C2 C27 H27A 119.4 . .
Si1 O27 W1 125.1(7) . .
Si1 O27 W11 123.3(5) . .
W1 O27 W11 92.7(4) . .
Si1 O27 W4 122.4(7) . .
W1 O27 W4 91.8(4) . .
W11 O27 W4 92.4(4) . .
N6 C28 C7 119(2) . .
N6 C28 H28A 120.3 . .
C7 C28 H28A 120.3 . .
W12 O28 W2 152.8(8) . .
C19 C29 C18 115.3(15) . .
C19 C29 C30 121.4(14) . .
C18 C29 C30 122.7(14) . .
W1 O29 W7 151.7(7) . .
N23 C30 N20 109.6(16) . .
N23 C30 C29 123.1(15) . .
N20 C30 C29 127.0(16) . .
W3 O30 W12 149.7(8) . .
W11 O31 W6 151.5(8) . .
W5 O32 W4 148.9(7) . .
W6 O33 W3 121.0(6) . .
W2 O34 W10 120.5(7) . .
W11 O35 W8 148.5(8) . .
W8 O36 W10 124.2(8) . .
W5 O37 W10 150.3(8) . .
W9 O38 W7 151.9(9) . .
W11 O39 W1 122.1(6) . .
W1 O40 W9 151.6(8) . .
C12 N2 N9 101.9(19) . .
N10 N3 C12 106(2) . .
N3 C12 N2 114(2) . .
N3 C12 C5 123(2) . .
N2 C12 C5 123(2) . .
C11 C5 C14 116(2) . .
C11 C5 C12 126(2) . .
C14 C5 C12 118(2) . .
C5 C11 C13 126(2) . .
C5 C11 H11A 117.1 . .
C13 C11 H11A 117.1 . .
C5 C14 C1 115(2) . .
C5 C14 H14A 122.3 . .
C1 C14 H14A 122.3 . .
C11 C13 N7 118(2) . .
C11 C13 H13A 120.9 . .
N7 C13 H13A 120.9 . .
N7 C1 C14 130(3) . .
N7 C1 H1A 115.2 . .
C14 C1 H1A 115.2 . .
C1 N7 C13 114(2) . .
C1 N7 Ag7 119(2) . .
C13 N7 Ag7 125.7(14) . .
N8 Ag7 N7 174.7(10) 1_645 .
N8 Ag7 Ag1 85.5(6) 1_645 2_845
N7 Ag7 Ag1 98.4(7) . 2_845

loop_
_geom_bond_atom_site_label_1
_geom_bond_atom_site_label_2
_geom_bond_distance
_geom_bond_site_symmetry_2
W1 O18 1.664(15) .
W1 O40 1.876(13) .
W1 O29 1.879(12) .
W1 O22 1.919(16) .
W1 O39 1.942(12) .
W1 O27 2.317(12) .
Si1 O17 1.609(14) .
Si1 O24 1.626(14) .
Si1 O27 1.636(12) .
Si1 O4 1.645(12) .
O1 W3 1.883(14) .
O1 W2 1.905(14) .
Ag1 N10 2.19(2) .
Ag1 N22 2.223(15) .
Ag1 Ag7 3.358(3) 2_845
N1 C16 1.32(3) .
N1 C15 1.35(3) .
O1W Ag4 2.42(3) .
W2 O12 1.726(13) .
W2 O34 1.902(13) .
W2 O28 1.920(12) .
W2 O7 1.927(12) .
W2 O17 2.336(12) .
O2 W8 1.882(15) .
O2 W6 1.904(15) .
Ag2 N9 2.209(17) .
Ag2 N12 2.247(17) .
Ag2 N16 2.338(16) .
Ag2 O12 2.565(16) 1_545
C2 N6 1.27(4) .
C2 C27 1.41(4) .
C2 H2A 0.9300 .
W3 O19 1.707(13) .
W3 O30 1.899(12) .
W3 O8 1.932(14) .
W3 O33 1.945(11) .
W3 O24 2.327(11) .
O3 W7 1.916(13) .
O3 W5 1.937(13) .
Ag3 N18 2.147(18) 2_866
Ag3 N21 2.16(2) .
Ag3 O18 2.594(15) .
C3 C22 1.38(3) .
C3 C23 1.36(3) .
C3 H3A 0.9300 .
W4 O26 1.651(15) .
W4 O22 1.908(16) .
W4 O32 1.931(12) .
W4 O10 1.934(12) .
W4 O5 1.942(14) .
W4 O27 2.361(12) .
Ag4 N17 2.310(18) 2_755
Ag4 N24 2.362(16) .
Ag4 N11 2.434(14) 2_855
O4 W5 2.333(13) .
O4 W7 2.339(13) .
O4 W12 2.355(12) .
N4 N21 1.31(3) .
N4 C25 1.31(2) .
C4 N24 1.30(2) .
C4 N15 1.34(2) .
C4 C9 1.47(2) .
Ag5 N25 2.262(15) .
Ag5 N23 2.266(15) .
Ag5 N13 2.298(16) 1_455
W5 O15 1.712(15) .
W5 O37 1.884(13) .
W5 O32 1.896(12) .
W5 O13 1.938(13) .
O5 W10 1.890(12) .
N5 N25 1.33(3) .
N5 N21 1.36(2) .
Ag6 N20 2.207(15) .
Ag6 N19 2.205(14) .
Ag6 N15 2.515(14) .
W6 O14 1.694(12) .
W6 O6 1.857(14) .
W6 O33 1.914(12) .
W6 O31 1.944(13) .
W6 O24 2.392(11) .
O6 W9 1.967(10) .
N6 C28 1.35(4) .
C6 N19 1.32(2) .
C6 N13 1.41(2) .
C6 C22 1.42(3) .
W7 O16 1.706(13) .
W7 O29 1.913(12) .
W7 O23 1.924(12) .
W7 O38 1.935(13) .
O7 W8 1.920(12) .
C7 C24 1.38(3) .
C7 C28 1.45(4) .
C7 H7A 0.9300 .
W8 O20 1.695(14) .
W8 O36 1.901(15) .
W8 O35 1.926(12) .
W8 O17 2.359(10) .
O8 W9 1.913(11) .
N8 C10 1.29(3) .
N8 C21 1.33(3) .
N8 Ag7 2.124(17) 1_465
C8 C22 1.37(3) .
C8 C17 1.38(3) .
C8 H8A 0.9300 .
W9 O11 1.689(18) .
W9 O38 1.892(13) .
W9 O40 1.896(12) .
W9 O24 2.336(14) .
O9 W10 1.662(16) .
N9 N2 1.35(2) .
N9 N10 1.35(3) .
C9 C20 1.39(3) .
C9 C26 1.43(3) .
W10 O36 1.922(12) .
W10 O37 1.932(12) .
W10 O34 1.954(11) .
W10 O17 2.350(15) .
O10 W11 1.954(12) .
N10 N3 1.31(2) .
C10 C20 1.35(3) .
C10 H10A 0.9300 .
W11 O21 1.705(13) .
W11 O31 1.874(14) .
W11 O39 1.906(13) .
W11 O35 1.907(14) .
W11 O27 2.337(11) .
N11 N12 1.28(2) .
N11 N13 1.34(2) .
N11 Ag4 2.434(14) 2_855
W12 O25 1.675(13) .
W12 O28 1.873(14) .
W12 O13 1.897(14) .
W12 O23 1.908(14) .
W12 O30 1.912(13) .
O12 Ag2 2.565(16) 1_565
N12 N19 1.34(2) .
N13 Ag5 2.298(16) 1_655
N14 N17 1.32(2) .
N14 N20 1.33(2) .
N15 N16 1.33(2) .
C15 C18 1.32(3) .
C15 H15A 0.9300 .
N16 N22 1.30(2) .
C16 C19 1.40(3) .
C16 H16A 0.9300 .
N17 N23 1.35(2) .
N17 Ag4 2.310(18) 2_755
C17 N18 1.37(3) .
C17 H17A 0.9300 .
C18 C29 1.41(2) .
C18 H18A 0.9300 .
N18 C23 1.35(3) .
N18 Ag3 2.147(18) 2_866
C19 C29 1.40(2) .
C19 H19A 0.9300 .
N20 C30 1.35(2) .
C20 H20A 0.9300 .
C21 C26 1.36(2) .
C21 H21A 0.9300 .
N22 N24 1.37(2) .
N23 C30 1.33(2) .
C23 H23A 0.9300 .
C24 C27 1.31(3) .
C24 C25 1.52(3) .
N25 C25 1.32(3) .
C26 H26A 0.9300 .
C27 H27A 0.9300 .
C28 H28A 0.9300 .
C29 C30 1.41(2) .
N2 C12 1.33(3) .
N3 C12 1.31(3) .
C12 C5 1.45(3) .
C5 C11 1.35(3) .
C5 C14 1.38(3) .
C11 C13 1.37(3) .
C11 H11A 0.9300 .
C14 C1 1.39(4) .
C14 H14A 0.9300 .
C13 N7 1.39(3) .
C13 H13A 0.9300 .
C1 N7 1.29(4) .
C1 H1A 0.9300 .
N7 Ag7 2.124(17) .
Ag7 N8 2.124(17) 1_645
Ag7 Ag1 3.358(3) 2_845
